data_7029384
loop_
_publ_author_name
'Molina, Pedro I.'
'Miras, Haralampos N.'
'Long, De-Liang'
'Cronin, Leroy'

_publ_section_title
;
 Assembly and core transformation properties of two tetrahedral clusters:
 [Fe(III)13P8W60O227(OH)15(H2O)2](30-) and
 [Fe(III)13P8W60O224(OH)12(PO4)4](33-).
;
_journal_issue 13
_journal_name_full 'Dalton transactions (Cambridge, England : 2003)'
_journal_page_first 5190
_journal_page_last 5199
_journal_paper_doi 10.1039/c3dt53382d
_journal_volume 43
_journal_year 2014
_chemical_formula_sum 'Fe13 H131 Na30 O300 P8 W60'
_chemical_formula_weight 17626.55
_chemical_name_systematic
;
 ?
;
_space_group_crystal_system trigonal
_space_group_IT_number 148
_space_group_name_Hall '-R 3'
_space_group_name_H-M_alt 'R -3 :H'
_symmetry_space_group_name_Hall '-R 3'
_symmetry_space_group_name_H-M 'R -3 :H'
_atom_sites_solution_hydrogens none
_atom_sites_solution_primary direct
_atom_sites_solution_secondary difmap
_audit_creation_method SHELXL-2013
_cell_angle_alpha 90
_cell_angle_beta 90
_cell_angle_gamma 120
_cell_formula_units_Z 6
_cell_length_a 29.7437(10)
_cell_length_b 29.7437(10)
_cell_length_c 76.260(4)
_cell_measurement_reflns_used 9378
_cell_measurement_temperature 150(2)
_cell_measurement_theta_max 26.0
_cell_measurement_theta_min 2.35
_cell_volume 58428(4)
_computing_cell_refinement Apex2
_computing_data_collection Apex2
_computing_data_reduction Apex2
_computing_molecular_graphics Diamond3
_computing_publication_material WinGX
_computing_structure_refinement 'SHELXL-2013 (Sheldrick, 2013)'
_computing_structure_solution 'SHELXS-2013 (Sheldrick, 2013)'
_diffrn_ambient_temperature 150(2)
_diffrn_measured_fraction_theta_full 1.000
_diffrn_measured_fraction_theta_max 1.000
_diffrn_measurement_device_type 'Bruker Apex II Quasar CCD'
_diffrn_measurement_method '\w & \p scans'
_diffrn_radiation_type MoK\a
_diffrn_radiation_wavelength 0.71073
_diffrn_reflns_av_R_equivalents 0.0563
_diffrn_reflns_av_unetI/netI 0.0308
_diffrn_reflns_Laue_measured_fraction_full 1.000
_diffrn_reflns_Laue_measured_fraction_max 1.000
_diffrn_reflns_limit_h_max 35
_diffrn_reflns_limit_h_min -36
_diffrn_reflns_limit_k_max 36
_diffrn_reflns_limit_k_min -36
_diffrn_reflns_limit_l_max 84
_diffrn_reflns_limit_l_min -94
_diffrn_reflns_number 257860
_diffrn_reflns_point_group_measured_fraction_full 1.000
_diffrn_reflns_point_group_measured_fraction_max 1.000
_diffrn_reflns_theta_full 25.242
_diffrn_reflns_theta_max 25.999
_diffrn_reflns_theta_min 0.954
_diffrn_source 'fine-focus sealed tube'
_exptl_absorpt_coefficient_mu 18.258
_exptl_absorpt_correction_T_max 0.610
_exptl_absorpt_correction_T_min 0.239
_exptl_absorpt_correction_type empirical
_exptl_absorpt_process_details SADABS
_exptl_crystal_colour 'light orange'
_exptl_crystal_density_diffrn 3.006
_exptl_crystal_density_meas ?
_exptl_crystal_density_method none
_exptl_crystal_description block
_exptl_crystal_F_000 46554
_exptl_crystal_size_max 0.110
_exptl_crystal_size_mid 0.060
_exptl_crystal_size_min 0.030
_refine_diff_density_max 2.77
_refine_diff_density_min -1.84
_refine_diff_density_rms 0.35
_refine_ls_extinction_coef none
_refine_ls_extinction_method none
_refine_ls_goodness_of_fit_ref 1.224
_refine_ls_hydrogen_treatment none
_refine_ls_matrix_type full
_refine_ls_number_parameters 1244
_refine_ls_number_reflns 25553
_refine_ls_number_restraints 0
_refine_ls_restrained_S_all 1.224
_refine_ls_R_factor_all 0.0784
_refine_ls_R_factor_gt 0.0503
_refine_ls_shift/su_max 0.002
_refine_ls_shift/su_mean 0.000
_refine_ls_structure_factor_coef Fsqd
_refine_ls_weighting_details 'w=1/[\s^2^(Fo^2^)+(0.0562P)^2^+5805.7095P] where P=(Fo^2^+2Fc^2^)/3'
_refine_ls_weighting_scheme calc
_refine_ls_wR_factor_gt 0.1277
_refine_ls_wR_factor_ref 0.1602
_reflns_Friedel_coverage 0.000
_reflns_number_gt 19327
_reflns_number_total 25553
_reflns_threshold_expression 'I > 2\s(I)'
_cod_data_source_file c3dt53382d2.cif
_cod_data_source_block PM1358B
_cod_depositor_comments
;
The following automatic conversions were performed:

'_exptl_crystal_density_meas' value 'none' was changed to '?' - the
value is perceived as not measured.

Automatic conversion script
Id: cif_fix_values 3008 2015-01-20 13:52:24Z robertas 
;
_cod_original_cell_volume 58427(5)
_cod_original_formula_sum 'H131 Fe13 Na30 O300 P8 W60'
_cod_database_code 7029384
_shelx_space_group_comment
;
The symmetry employed for this shelxl refinement is uniquely defined
by the following loop, which should always be used as a source of
symmetry information in preference to the above space-group names.
They are only intended as comments.
;
_shelx_estimated_absorpt_t_min 0.239
_shelx_estimated_absorpt_t_max 0.610

loop_
_space_group_symop_operation_xyz
'x, y, z'
'-y, x-y, z'
'-x+y, -x, z'
'x+2/3, y+1/3, z+1/3'
'-y+2/3, x-y+1/3, z+1/3'
'-x+y+2/3, -x+1/3, z+1/3'
'x+1/3, y+2/3, z+2/3'
'-y+1/3, x-y+2/3, z+2/3'
'-x+y+1/3, -x+2/3, z+2/3'
'-x, -y, -z'
'y, -x+y, -z'
'x-y, x, -z'
'-x+2/3, -y+1/3, -z+1/3'
'y+2/3, -x+y+1/3, -z+1/3'
'x-y+2/3, x+1/3, -z+1/3'
'-x+1/3, -y+2/3, -z+2/3'
'y+1/3, -x+y+2/3, -z+2/3'
'x-y+1/3, x+2/3, -z+2/3'

loop_
_atom_site_label
_atom_site_type_symbol
_atom_site_fract_x
_atom_site_fract_y
_atom_site_fract_z
_atom_site_U_iso_or_equiv
_atom_site_adp_type
_atom_site_occupancy
_atom_site_site_symmetry_order
_atom_site_calc_flag
_atom_site_refinement_flags_posn
_atom_site_refinement_flags_adp
_atom_site_refinement_flags_occupancy
W1 W 0.05011(4) 0.97519(4) 0.29661(2) 0.0579(2) Uani 1 1 d . . .
W2 W -0.10124(3) 0.86970(3) 0.25644(2) 0.04171(18) Uani 1 1 d . . .
W3 W 0.02203(3) 0.89427(3) 0.25658(2) 0.04197(18) Uani 1 1 d . . .
W4 W 0.12832(2) 1.02715(3) 0.20663(2) 0.03091(15) Uani 1 1 d . . .
W5 W 0.02217(3) 0.89529(3) 0.20676(2) 0.03130(15) Uani 1 1 d . . .
W6 W 0.12279(3) 0.83869(2) 0.13114(2) 0.02899(15) Uani 1 1 d . . .
W7 W 0.23043(2) 0.97012(2) 0.13057(2) 0.02838(14) Uani 1 1 d . . .
W8 W 0.25620(2) 1.04379(2) 0.09431(2) 0.02962(15) Uani 1 1 d . . .
W9 W 0.17574(3) 0.99088(3) 0.05591(2) 0.02977(15) Uani 1 1 d . . .
W10 W 0.07501(3) 0.86827(3) 0.05625(2) 0.03186(15) Uani 1 1 d . . .
W11 W 0.04738(2) 0.78991(2) 0.09521(2) 0.02995(15) Uani 1 1 d . . .
W12 W 0.21019(3) 0.78881(3) 0.11466(2) 0.03409(16) Uani 1 1 d . . .
W13 W 0.32032(3) 0.92298(3) 0.11423(2) 0.03394(16) Uani 1 1 d . . .
W14 W 0.34528(3) 0.99547(3) 0.07800(2) 0.03771(17) Uani 1 1 d . . .
W15 W 0.26329(3) 0.94190(3) 0.03874(2) 0.04023(18) Uani 1 1 d . . .
W16 W 0.16305(3) 0.81995(3) 0.03917(2) 0.04207(18) Uani 1 1 d . . .
W17 W 0.13487(3) 0.73971(3) 0.07894(2) 0.03754(17) Uani 1 1 d . . .
W18 W 0.25117(3) 0.77098(3) 0.05215(2) 0.0456(2) Uani 0.9555(18) 1 d . . P
W18' W 0.2585(10) 0.7498(9) 0.0755(3) 0.064(6) Uiso 0.0445(18) 1 d . . P
W19 W 0.35313(3) 0.89467(3) 0.05162(2) 0.0453(2) Uani 0.9555(18) 1 d . . P
W19' W 0.2842(10) 0.8220(9) 0.0381(3) 0.063(6) Uiso 0.0445(18) 1 d . . P
W20 W 0.32755(3) 0.82080(3) 0.08846(2) 0.0413(2) Uani 0.9555(18) 1 d . . P
W20' W 0.3642(12) 0.8733(12) 0.0735(4) 0.065(8) Uiso 0.0445(18) 1 d . . P
Fe1 Fe 0.04646(8) 0.97531(8) 0.16762(3) 0.0259(5) Uani 1 1 d . . .
Fe2 Fe 0.09748(8) 0.94708(8) 0.12980(3) 0.0251(4) Uani 1 1 d . . .
Fe3 Fe 0.12235(8) 1.01797(8) 0.09513(3) 0.0243(4) Uani 1 1 d . . .
Fe4 Fe 0.02555(8) 0.90049(8) 0.09532(3) 0.0247(4) Uani 1 1 d . . .
Fe5 Fe 0.0775(5) 1.0499(4) 0.13113(12) 0.041(3) Uani 0.25 1 d . . P
Fe6 Fe 0.0000 1.0000 0.0939(3) 0.051(6) Uani 0.25 3 d S T P
P1 P 0.0000 1.0000 0.25834(9) 0.0299(15) Uani 1 3 d S T P
P2 P 0.0000 1.0000 0.20532(8) 0.0155(11) Uani 1 3 d S T P
P3 P 0.14859(13) 0.91833(13) 0.09442(4) 0.0161(7) Uani 1 1 d . . .
P4 P 0.24275(15) 0.86614(15) 0.07671(5) 0.0248(8) Uani 1 1 d . . .
Na1 Na 0.2071(10) 0.6369(7) 0.0271(3) 0.070(7) Uani 0.4 1 d . . P
Na2 Na -0.0209(8) 0.8020(7) 0.0141(2) 0.045(4) Uani 0.4 1 d . . P
Na3 Na 0.0000 1.0000 0.0370(6) 0.049(10) Uiso 0.3 3 d S . P
Na4 Na 0.3095(9) 1.0518(9) -0.0007(3) 0.090(6) Uiso 0.5 1 d . . P
Na5 Na 0.0942(8) 0.7455(8) 0.1747(3) 0.056(5) Uiso 0.4 1 d . . P
Na6 Na 0.2967(12) 1.1901(12) 0.0902(4) 0.068(8) Uiso 0.3 1 d . . P
Na7 Na 0.3495(12) 1.1697(12) 0.0661(4) 0.065(8) Uiso 0.3 1 d . . P
Na8 Na 0.3333 0.6667 0.0293(7) 0.066(14) Uiso 0.3 3 d S . P
Na9 Na 0.4172(19) 0.8030(19) 0.1228(7) 0.071(12) Uiso 0.2 1 d . . P
Na10 Na 0.3284(16) 1.0327(16) 0.1721(5) 0.052(9) Uiso 0.2 1 d . . P
Na11 Na 0.0116(11) 0.7717(11) 0.1855(4) 0.056(7) Uiso 0.3 1 d . . P
O1 O -0.0196(6) 0.9411(6) 0.3060(2) 0.065(4) Uani 1 1 d . . .
O2 O 0.0816(7) 0.9597(7) 0.3125(2) 0.074(5) Uani 1 1 d . . .
O3 O 0.1035(5) 1.0159(5) 0.28086(16) 0.049(3) Uani 1 1 d . . .
O4 O 0.0000 1.0000 0.2789(3) 0.050(6) Uani 1 3 d S T P
O5 O 0.0556(5) 1.0368(5) 0.25284(16) 0.042(3) Uani 1 1 d . . .
O6 O 0.0256(5) 0.9195(5) 0.28121(16) 0.049(3) Uani 1 1 d . . .
O7 O 0.0433(6) 0.8520(6) 0.26137(19) 0.055(4) Uani 1 1 d . . .
O8 O 0.0843(5) 0.9575(5) 0.25349(17) 0.049(3) Uani 1 1 d . . .
O9 O -0.0509(5) 0.8491(5) 0.26103(18) 0.049(3) Uani 1 1 d . . .
O10 O -0.1566(6) 0.8126(6) 0.26115(18) 0.056(4) Uani 1 1 d . . .
O11 O -0.0971(5) 0.8642(5) 0.23278(15) 0.042(3) Uani 1 1 d . . .
O12 O 0.0121(5) 0.8848(5) 0.23296(16) 0.043(3) Uani 1 1 d . . .
O13 O 0.0559(4) 1.0374(4) 0.21132(16) 0.036(3) Uani 1 1 d . . .
O14 O 0.0835(5) 0.9564(5) 0.21332(16) 0.040(3) Uani 1 1 d . . .
O15 O 0.1871(5) 1.0300(5) 0.20434(17) 0.044(3) Uani 1 1 d . . .
O16 O 0.0430(5) 0.8510(5) 0.20433(19) 0.050(3) Uani 1 1 d . . .
O17 O 0.1526(5) 1.1008(4) 0.20583(16) 0.039(3) Uani 1 1 d . . .
O18 O 0.1055(4) 1.0154(4) 0.18447(14) 0.030(2) Uani 1 1 d . . .
O19 O 0.0255(4) 0.9167(4) 0.18474(15) 0.032(2) Uani 1 1 d . . .
O20 O 0.0000 1.0000 0.1844(2) 0.028(4) Uani 1 3 d S T P
O21 O -0.0214(4) 0.9386(4) 0.15580(15) 0.033(3) Uani 1 1 d . . .
O22 O 0.0849(4) 0.9552(4) 0.15339(14) 0.033(2) Uani 1 1 d . . .
O23 O 0.0000 1.0000 0.1216(3) 0.031(4) Uani 1 3 d S T P
O24 O 0.1091(4) 1.0138(4) 0.12053(15) 0.035(3) Uani 1 1 d . . .
O25 O 0.0253(4) 0.9127(5) 0.12073(15) 0.036(3) Uani 1 1 d . . .
O26 O 0.0472(4) 0.9743(4) 0.09075(15) 0.033(3) Uani 1 1 d . . .
O27 O 0.1294(4) 1.0838(4) 0.09064(15) 0.032(2) Uani 1 1 d . . .
O28 O 0.0934(4) 0.8784(4) 0.13384(14) 0.030(2) Uani 1 1 d . . .
O29 O 0.1747(4) 0.9769(4) 0.13339(15) 0.032(2) Uani 1 1 d . . .
O30 O 0.1987(4) 1.0465(4) 0.09914(15) 0.030(2) Uani 1 1 d . . .
O31 O 0.1381(4) 1.0068(4) 0.07034(14) 0.029(2) Uani 1 1 d . . .
O32 O 0.0432(4) 0.8907(4) 0.07074(14) 0.032(2) Uani 1 1 d . . .
O33 O 0.0229(4) 0.8329(4) 0.09986(15) 0.033(2) Uani 1 1 d . . .
O34 O 0.1115(4) 0.9388(4) 0.10124(14) 0.027(2) Uani 1 1 d . . .
O35 O 0.0627(5) 0.7837(4) 0.11951(15) 0.037(3) Uani 1 1 d . . .
O36 O 0.2580(5) 0.9887(5) 0.15093(17) 0.045(3) Uani 1 1 d . . .
O37 O 0.1916(4) 0.8970(4) 0.13287(14) 0.032(2) Uani 1 1 d . . .
O38 O 0.1130(5) 0.8111(5) 0.15164(17) 0.045(3) Uani 1 1 d . . .
O39 O 0.2702(4) 1.0358(4) 0.11853(16) 0.036(3) Uani 1 1 d . . .
O40 O 0.2029(4) 0.9551(4) 0.10141(14) 0.029(2) Uani 1 1 d . . .
O41 O 0.3002(5) 1.1086(5) 0.09176(18) 0.046(3) Uani 1 1 d . . .
O42 O 0.2348(4) 1.0218(4) 0.07086(15) 0.034(3) Uani 1 1 d . . .
O43 O 0.1920(5) 1.0369(5) 0.03963(17) 0.050(3) Uani 1 1 d . . .
O44 O 0.1155(5) 0.9347(5) 0.04475(16) 0.040(3) Uani 1 1 d . . .
O45 O 0.0283(5) 0.8382(5) 0.04042(16) 0.045(3) Uani 1 1 d . . .
O46 O 0.0627(5) 0.8130(4) 0.07134(14) 0.037(3) Uani 1 1 d . . .
O47 O 0.1470(4) 0.9186(4) 0.07420(14) 0.032(2) Uani 1 1 d . . .
O48 O -0.0091(5) 0.7314(4) 0.09336(18) 0.044(3) Uani 1 1 d . . .
O49 O 0.1279(4) 0.8638(4) 0.10153(15) 0.033(3) Uani 1 1 d . . .
O50 O 0.2857(4) 0.9552(4) 0.12114(15) 0.035(3) Uani 1 1 d . . .
O51 O 0.3082(4) 1.0206(4) 0.08910(17) 0.038(3) Uani 1 1 d . . .
O52 O 0.2146(5) 0.9589(5) 0.04437(15) 0.037(3) Uani 1 1 d . . .
O53 O 0.1261(5) 0.8514(5) 0.04475(15) 0.040(3) Uani 1 1 d . . .
O54 O 0.0932(5) 0.7597(4) 0.08992(16) 0.040(3) Uani 1 1 d . . .
O55 O 0.1598(4) 0.8026(4) 0.12160(15) 0.032(2) Uani 1 1 d . . .
O56 O 0.2133(5) 0.7554(5) 0.13244(17) 0.045(3) Uani 1 1 d . . .
O57 O 0.1626(5) 0.7314(4) 0.10076(17) 0.043(3) Uani 1 1 d . . .
O58 O 0.2622(5) 0.8573(4) 0.11950(16) 0.039(3) Uani 1 1 d . . .
O59 O 0.3601(5) 0.9341(5) 0.13203(17) 0.046(3) Uani 1 1 d . . .
O60 O 0.2773(5) 0.9149(4) 0.08746(15) 0.036(3) Uani 1 1 d . . .
O61 O 0.3673(5) 0.9800(5) 0.09975(17) 0.042(3) Uani 1 1 d . . .
O62 O 0.4009(5) 1.0521(5) 0.0729(2) 0.053(4) Uani 1 1 d . . .
O63 O 0.3064(5) 0.9830(5) 0.05738(17) 0.048(3) Uani 1 1 d . . .
O64 O 0.2915(6) 0.9815(7) 0.02083(19) 0.063(4) Uani 1 1 d . . .
O65 O 0.2137(6) 0.8805(6) 0.02673(17) 0.052(3) Uani 1 1 d . . .
O66 O 0.1285(7) 0.7827(6) 0.02149(19) 0.064(4) Uani 1 1 d . . .
O67 O 0.1338(5) 0.7731(5) 0.05816(16) 0.044(3) Uani 1 1 d . . .
O68 O 0.2206(4) 0.8778(4) 0.06055(16) 0.036(3) Uani 1 1 d . . .
O69 O 0.0913(6) 0.6759(5) 0.0744(2) 0.056(4) Uani 1 1 d . . .
O70 O 0.2014(4) 0.8230(4) 0.08771(15) 0.036(3) Uani 1 1 d . . .
O71 O 0.2652(5) 0.7858(5) 0.10084(16) 0.040(3) Uani 1 1 d . . .
O72 O 0.3437(4) 0.8809(5) 0.10085(17) 0.039(3) Uani 1 1 d . . .
O73 O 0.3671(5) 0.9490(5) 0.06703(18) 0.044(3) Uani 1 1 d . . .
O74 O 0.3085(5) 0.9109(5) 0.03905(16) 0.044(3) Uani 1 1 d . . .
O75 O 0.2158(5) 0.7983(5) 0.03945(16) 0.045(3) Uani 1 1 d . . .
O76 O 0.1957(5) 0.7403(4) 0.06802(18) 0.044(3) Uani 1 1 d . . .
O77 O 0.2789(5) 0.8447(5) 0.06966(17) 0.042(3) Uani 1 1 d . . .
O78 O 0.2418(6) 0.7193(6) 0.0397(2) 0.068(4) Uani 1 1 d . . .
O79 O 0.4075(6) 0.9200(6) 0.0385(2) 0.065(4) Uani 1 1 d . . .
O80 O 0.3659(6) 0.7997(6) 0.0986(2) 0.055(4) Uani 1 1 d . . .
O81 O 0.3156(6) 0.8248(5) 0.04218(18) 0.050(3) Uani 1 1 d . . .
O82 O 0.3738(7) 0.8624(6) 0.0696(2) 0.057(5) Uani 1 1 d . . .
O83 O 0.2967(6) 0.7687(5) 0.07021(19) 0.050(3) Uani 1 1 d . . .
O90 O -0.0822(7) 0.7719(7) -0.0092(3) 0.036(4) Uiso 0.6 1 d . . P
O92 O -0.0221(8) 0.7205(8) 0.2120(3) 0.049(6) Uani 0.6 1 d . . P
O93 O 0.0000 1.0000 0.0609(6) 0.046(11) Uiso 0.5 3 d S . P
O95 O 0.2467(9) 0.8699(9) 0.1603(3) 0.065(6) Uiso 0.7 1 d . . P
O96 O 0.4764(10) 1.0621(10) 0.1021(3) 0.060(6) Uiso 0.6 1 d . . P
O97 O 0.3231(11) 1.0977(11) 0.0493(4) 0.053(7) Uiso 0.5 1 d . . P
O98 O 0.106(2) 0.797(2) 0.1917(8) 0.072(15) Uiso 0.3 1 d . . P
O99' O 0.2315(11) 1.1496(11) 0.1514(4) 0.056(7) Uiso 0.5 1 d . . P
O99 O 0.1650(11) 1.1083(11) 0.1414(4) 0.058(7) Uiso 0.5 1 d . . P
O100 O 0.1556(11) 0.9273(11) 0.2293(4) 0.069(7) Uiso 0.6 1 d . . P
O101 O 0.0171(9) 0.8331(9) 0.1623(3) 0.064(6) Uiso 0.7 1 d . . P
O104 O 0.0132(12) 0.7167(12) 0.0503(4) 0.061(8) Uiso 0.5 1 d . . P
O105 O 0.2452(11) 1.1596(11) 0.2269(4) 0.053(7) Uiso 0.5 1 d . . P
O106 O 0.1919(12) 1.0518(12) 0.1611(4) 0.042(7) Uiso 0.4 1 d . . P
O107 O 0.0611(12) 0.6807(12) 0.1244(4) 0.043(7) Uiso 0.4 1 d . . P
O108 O 0.4108(14) 1.1552(14) 0.0723(5) 0.056(9) Uiso 0.4 1 d . . P
O110 O 0.2297(14) 1.1477(14) 0.1152(5) 0.057(9) Uiso 0.4 1 d . . P
O111 O 0.3085(17) 1.1244(17) 0.1406(6) 0.072(11) Uiso 0.4 1 d . . P
O112 O 0.1753(13) 0.7580(13) 0.1686(4) 0.047(8) Uiso 0.4 1 d . . P
O113 O -0.0833(15) 0.7576(15) 0.1836(5) 0.063(10) Uiso 0.4 1 d . . P
O114 O -0.0467(14) 0.8668(14) 0.0179(5) 0.057(9) Uiso 0.4 1 d . . P
O115 O 0.3333 0.6667 0.1667 0.06(4) Uiso 0.25 6 d S . P
O116 O 0.1361(12) 0.9184(12) 0.1753(4) 0.043(7) Uiso 0.4 1 d . . P
O117 O -0.0317(16) 0.9090(16) 0.0525(6) 0.070(11) Uiso 0.4 1 d . . P
O118 O 0.4580(16) 0.9625(16) 0.0900(6) 0.071(11) Uiso 0.4 1 d . . P
O119 O 0.0000 1.0000 0.0000 0.04(3) Uiso 0.25 6 d S . P
O120 O 0.3648(14) 0.7449(14) 0.0487(5) 0.033(8) Uiso 0.3 1 d . . P
O121 O 0.3886(16) 1.0848(16) 0.1944(6) 0.045(10) Uiso 0.3 1 d . . P
O122 O -0.0684(15) 0.8145(15) 0.2988(5) 0.035(9) Uiso 0.3 1 d . . P
O123 O 0.2195(16) 1.1429(16) 0.0715(6) 0.045(10) Uiso 0.3 1 d . . P
O124 O 0.2888(19) 1.0855(19) 0.1767(6) 0.056(12) Uiso 0.3 1 d . . P
O125 O 0.2821(12) 0.6900(12) 0.0090(4) 0.045(8) Uiso 0.4 1 d . . P
O126 O 0.0308(16) 1.0884(16) 0.0256(6) 0.044(10) Uiso 0.3 1 d . . P
O127 O 0.3333 0.6667 0.0990(14) 0.04(2) Uiso 0.2 3 d S . P
O130 O 0.422(2) 0.725(2) 0.1191(8) 0.043(15) Uiso 0.2 1 d . . P
O131 O 0.3331(19) 1.2805(19) 0.0675(6) 0.055(12) Uiso 0.3 1 d . . P
O132 O 0.1929(17) 0.5607(17) 0.0154(6) 0.047(10) Uiso 0.3 1 d . . P
O133 O 0.175(2) 0.918(2) 0.2649(8) 0.075(16) Uiso 0.3 1 d . . P
O134 O 0.236(2) 1.154(2) 0.0961(8) 0.081(17) Uiso 0.3 1 d . . P
O136 O 0.360(3) 1.216(3) 0.1140(10) 0.057(18) Uiso 0.2 1 d . . P
O137 O 0.2176(18) 0.8731(18) -0.0112(6) 0.051(11) Uiso 0.3 1 d . . P
O138 O -0.0856(19) 0.7641(19) 0.0342(7) 0.057(12) Uiso 0.3 1 d . . P
O139 O 0.304(2) 1.197(2) 0.1357(8) 0.071(15) Uiso 0.3 1 d . . P
O140 O 0.2146(18) 1.0822(18) 0.0124(6) 0.051(11) Uiso 0.3 1 d . . P
O141 O 0.316(2) 0.823(2) 0.1533(7) 0.071(15) Uiso 0.3 1 d . . P
O142 O 0.264(2) 0.669(2) 0.0793(7) 0.063(13) Uiso 0.3 1 d . . P
O143 O 0.479(3) 1.037(3) 0.0528(11) 0.07(2) Uiso 0.2 1 d . . P
O144 O 0.258(2) 0.986(2) -0.0174(7) 0.061(13) Uiso 0.3 1 d . . P
O145 O 0.2860(19) 0.8556(19) 0.0050(7) 0.058(12) Uiso 0.3 1 d . . P
O146 O 0.0497(19) 0.6757(19) 0.1608(6) 0.057(12) Uiso 0.3 1 d . . P
O147 O 0.431(2) 0.888(2) 0.1268(8) 0.043(15) Uiso 0.2 1 d . . P

loop_
_atom_site_aniso_label
_atom_site_aniso_U_11
_atom_site_aniso_U_22
_atom_site_aniso_U_33
_atom_site_aniso_U_23
_atom_site_aniso_U_13
_atom_site_aniso_U_12
W1 0.0717(6) 0.0726(6) 0.0301(4) 0.0046(4) -0.0058(4) 0.0366(5)
W2 0.0455(4) 0.0422(4) 0.0342(4) 0.0110(3) 0.0101(3) 0.0195(3)
W3 0.0527(5) 0.0439(4) 0.0340(4) 0.0093(3) -0.0001(3) 0.0277(4)
W4 0.0272(3) 0.0333(3) 0.0325(4) 0.0000(3) -0.0029(3) 0.0153(3)
W5 0.0360(4) 0.0290(3) 0.0328(4) 0.0029(3) 0.0009(3) 0.0192(3)
W6 0.0363(3) 0.0290(3) 0.0255(3) 0.0037(2) 0.0026(3) 0.0192(3)
W7 0.0297(3) 0.0311(3) 0.0283(3) -0.0056(3) -0.0058(3) 0.0182(3)
W8 0.0245(3) 0.0234(3) 0.0405(4) 0.0009(3) 0.0002(3) 0.0116(3)
W9 0.0347(3) 0.0322(3) 0.0251(3) 0.0057(3) 0.0030(3) 0.0187(3)
W10 0.0357(4) 0.0362(4) 0.0246(3) -0.0048(3) -0.0059(3) 0.0186(3)
W11 0.0305(3) 0.0229(3) 0.0332(4) -0.0008(2) -0.0002(3) 0.0109(3)
W12 0.0425(4) 0.0302(3) 0.0371(4) 0.0032(3) 0.0022(3) 0.0238(3)
W13 0.0324(3) 0.0365(4) 0.0405(4) -0.0034(3) -0.0043(3) 0.0230(3)
W14 0.0287(3) 0.0335(4) 0.0526(5) 0.0045(3) 0.0086(3) 0.0168(3)
W15 0.0476(4) 0.0491(4) 0.0311(4) 0.0072(3) 0.0127(3) 0.0296(4)
W16 0.0551(5) 0.0498(4) 0.0285(4) -0.0104(3) -0.0013(3) 0.0316(4)
W17 0.0457(4) 0.0269(3) 0.0415(4) -0.0051(3) 0.0019(3) 0.0192(3)
W18 0.0582(5) 0.0437(5) 0.0460(5) -0.0092(4) 0.0073(4) 0.0337(4)
W19 0.0473(5) 0.0487(5) 0.0507(5) 0.0017(4) 0.0158(4) 0.0322(4)
W20 0.0448(4) 0.0417(4) 0.0515(5) -0.0029(3) 0.0039(4) 0.0321(4)
Fe1 0.0259(11) 0.0255(11) 0.0258(12) -0.0002(8) 0.0005(8) 0.0125(9)
Fe2 0.0258(11) 0.0246(11) 0.0260(12) -0.0012(8) 0.0000(8) 0.0134(9)
Fe3 0.0238(10) 0.0236(10) 0.0268(12) -0.0006(8) -0.0006(8) 0.0127(9)
Fe4 0.0240(11) 0.0243(11) 0.0258(12) 0.0003(8) -0.0011(8) 0.0121(9)
Fe5 0.093(8) 0.050(6) 0.016(5) 0.025(4) 0.034(5) 0.063(6)
Fe6 0.006(4) 0.006(4) 0.14(2) 0.000 0.000 0.003(2)
P1 0.034(2) 0.034(2) 0.022(4) 0.000 0.000 0.0170(12)
P2 0.0166(17) 0.0166(17) 0.013(3) 0.000 0.000 0.0083(9)
P3 0.0208(17) 0.0170(16) 0.0156(18) 0.0000(13) 0.0004(13) 0.0132(14)
P4 0.031(2) 0.0249(19) 0.026(2) -0.0005(15) 0.0024(16) 0.0194(17)
Na1 0.103(18) 0.026(10) 0.057(14) -0.010(9) 0.010(12) 0.015(11)
Na2 0.062(12) 0.052(11) 0.028(9) -0.012(8) -0.026(8) 0.033(10)
O1 0.055(9) 0.062(9) 0.068(11) 0.024(8) -0.002(7) 0.020(8)
O2 0.093(13) 0.094(13) 0.044(9) 0.016(8) -0.009(8) 0.053(11)
O3 0.054(8) 0.065(9) 0.031(7) -0.005(6) -0.016(6) 0.032(7)
O4 0.058(9) 0.058(9) 0.036(13) 0.000 0.000 0.029(5)
O5 0.042(7) 0.043(7) 0.037(7) -0.003(5) -0.007(5) 0.018(6)
O6 0.065(9) 0.057(8) 0.032(7) 0.018(6) 0.007(6) 0.035(7)
O7 0.062(9) 0.059(9) 0.051(9) 0.008(7) -0.002(7) 0.035(8)
O8 0.057(8) 0.054(8) 0.041(8) 0.004(6) -0.008(6) 0.032(7)
O9 0.050(8) 0.050(8) 0.045(8) 0.005(6) 0.007(6) 0.024(7)
O10 0.064(9) 0.055(9) 0.044(8) 0.019(7) 0.021(7) 0.025(7)
O11 0.050(7) 0.041(7) 0.030(7) 0.009(5) 0.006(5) 0.019(6)
O12 0.056(8) 0.047(7) 0.034(7) 0.008(5) 0.005(6) 0.033(7)
O13 0.031(6) 0.034(6) 0.040(7) -0.004(5) 0.003(5) 0.014(5)
O14 0.037(7) 0.039(7) 0.041(7) 0.003(5) -0.006(5) 0.016(6)
O15 0.039(7) 0.055(8) 0.048(8) -0.002(6) 0.000(6) 0.031(6)
O16 0.056(8) 0.039(7) 0.065(9) 0.007(6) 0.007(7) 0.032(7)
O17 0.040(7) 0.035(6) 0.038(7) -0.004(5) -0.009(5) 0.015(5)
O18 0.027(6) 0.029(6) 0.035(6) -0.001(5) 0.003(5) 0.014(5)
O19 0.034(6) 0.028(6) 0.033(6) 0.002(5) 0.001(5) 0.015(5)
O20 0.025(6) 0.025(6) 0.032(11) 0.000 0.000 0.013(3)
O21 0.032(6) 0.025(5) 0.040(7) -0.004(5) 0.004(5) 0.012(5)
O22 0.034(6) 0.041(6) 0.032(6) -0.005(5) 0.002(5) 0.025(5)
O23 0.028(6) 0.028(6) 0.036(11) 0.000 0.000 0.014(3)
O24 0.039(6) 0.036(6) 0.032(6) 0.001(5) 0.003(5) 0.021(5)
O25 0.034(6) 0.040(7) 0.038(7) -0.001(5) -0.002(5) 0.021(5)
O26 0.028(6) 0.033(6) 0.030(6) 0.005(5) 0.001(5) 0.010(5)
O27 0.037(6) 0.025(5) 0.041(7) 0.004(5) 0.009(5) 0.021(5)
O28 0.038(6) 0.034(6) 0.023(6) -0.001(4) 0.003(5) 0.022(5)
O29 0.025(5) 0.026(6) 0.038(7) -0.004(5) -0.001(5) 0.007(5)
O30 0.023(5) 0.025(5) 0.041(7) -0.004(5) -0.006(5) 0.010(5)
O31 0.030(6) 0.027(6) 0.028(6) 0.005(4) -0.001(4) 0.012(5)
O32 0.031(6) 0.036(6) 0.027(6) 0.001(5) -0.005(5) 0.015(5)
O33 0.026(6) 0.030(6) 0.042(7) -0.002(5) -0.002(5) 0.013(5)
O34 0.023(5) 0.027(5) 0.030(6) -0.001(4) -0.001(4) 0.012(5)
O35 0.043(7) 0.030(6) 0.035(7) 0.002(5) 0.000(5) 0.016(5)
O36 0.045(7) 0.054(8) 0.041(7) -0.013(6) -0.019(6) 0.029(6)
O37 0.034(6) 0.035(6) 0.030(6) 0.000(5) -0.003(5) 0.020(5)
O38 0.050(8) 0.042(7) 0.046(8) 0.006(6) 0.008(6) 0.025(6)
O39 0.032(6) 0.034(6) 0.049(8) -0.006(5) -0.005(5) 0.023(5)
O40 0.028(6) 0.027(6) 0.030(6) 0.000(4) -0.005(4) 0.011(5)
O41 0.036(7) 0.036(7) 0.062(9) 0.000(6) 0.002(6) 0.016(6)
O42 0.027(6) 0.038(6) 0.032(6) 0.001(5) -0.003(5) 0.012(5)
O43 0.058(8) 0.057(8) 0.040(8) 0.023(6) 0.013(6) 0.032(7)
O44 0.044(7) 0.054(8) 0.034(7) 0.005(6) 0.004(5) 0.034(6)
O45 0.051(8) 0.049(8) 0.028(7) -0.011(5) -0.019(6) 0.021(6)
O46 0.048(7) 0.039(7) 0.026(6) -0.005(5) -0.007(5) 0.023(6)
O47 0.038(6) 0.029(6) 0.024(6) 0.001(4) -0.006(5) 0.014(5)
O48 0.046(7) 0.024(6) 0.059(9) -0.001(5) 0.000(6) 0.015(6)
O49 0.035(6) 0.030(6) 0.030(6) 0.003(5) -0.002(5) 0.013(5)
O50 0.038(6) 0.035(6) 0.039(7) -0.010(5) -0.008(5) 0.024(5)
O51 0.033(6) 0.035(6) 0.052(8) 0.001(5) 0.006(5) 0.022(5)
O52 0.042(7) 0.043(7) 0.035(7) 0.007(5) 0.004(5) 0.028(6)
O53 0.053(8) 0.040(7) 0.033(7) -0.009(5) -0.007(5) 0.029(6)
O54 0.045(7) 0.023(6) 0.045(7) 0.002(5) 0.009(6) 0.013(5)
O55 0.042(6) 0.029(6) 0.032(6) 0.000(5) 0.004(5) 0.022(5)
O56 0.060(8) 0.039(7) 0.051(8) 0.009(6) 0.005(6) 0.036(7)
O57 0.048(7) 0.030(6) 0.049(8) 0.004(5) 0.004(6) 0.018(6)
O58 0.044(7) 0.035(6) 0.046(7) 0.002(5) 0.001(6) 0.025(6)
O59 0.043(7) 0.057(8) 0.052(8) -0.014(6) -0.021(6) 0.035(7)
O60 0.043(7) 0.032(6) 0.040(7) 0.004(5) 0.010(5) 0.024(5)
O61 0.035(6) 0.039(7) 0.053(8) 0.004(6) -0.001(6) 0.020(6)
O62 0.032(7) 0.042(7) 0.077(10) 0.008(7) 0.016(6) 0.013(6)
O63 0.056(8) 0.049(8) 0.046(8) 0.008(6) 0.010(6) 0.031(7)
O64 0.073(10) 0.088(11) 0.044(9) 0.023(8) 0.029(7) 0.051(9)
O65 0.067(9) 0.062(9) 0.035(8) -0.006(6) 0.000(6) 0.038(8)
O66 0.083(11) 0.072(10) 0.046(9) -0.010(7) 0.001(8) 0.046(9)
O67 0.050(8) 0.043(7) 0.037(7) -0.003(5) -0.003(6) 0.023(6)
O68 0.036(6) 0.035(6) 0.040(7) -0.007(5) 0.002(5) 0.020(5)
O69 0.060(9) 0.035(7) 0.064(10) -0.013(6) 0.000(7) 0.017(7)
O70 0.040(7) 0.034(6) 0.035(7) -0.005(5) -0.001(5) 0.019(5)
O71 0.062(8) 0.041(7) 0.041(7) -0.001(5) 0.005(6) 0.043(7)
O72 0.035(6) 0.040(7) 0.051(8) 0.000(6) 0.007(5) 0.025(6)
O73 0.031(6) 0.051(8) 0.061(9) 0.013(6) 0.014(6) 0.028(6)
O74 0.055(8) 0.048(7) 0.038(7) 0.003(6) 0.021(6) 0.032(7)
O75 0.059(8) 0.055(8) 0.036(7) -0.008(6) 0.012(6) 0.040(7)
O76 0.052(8) 0.029(6) 0.060(9) -0.014(6) -0.008(6) 0.028(6)
O77 0.048(7) 0.047(7) 0.046(8) -0.004(6) 0.007(6) 0.035(6)
O78 0.073(11) 0.065(10) 0.075(11) -0.019(8) 0.012(8) 0.042(9)
O79 0.064(10) 0.064(10) 0.078(11) 0.009(8) 0.032(8) 0.041(8)
O80 0.060(9) 0.056(9) 0.070(10) -0.006(7) -0.001(7) 0.044(8)
O81 0.060(9) 0.054(8) 0.042(8) -0.002(6) 0.008(7) 0.034(7)
O82 0.066(10) 0.056(10) 0.065(11) -0.010(8) 0.010(8) 0.042(9)
O83 0.058(9) 0.039(7) 0.060(9) 0.001(6) 0.008(7) 0.031(7)
O92 0.044(12) 0.048(13) 0.064(15) 0.034(11) 0.026(11) 0.031(11)

loop_
_atom_type_symbol
_atom_type_description
_atom_type_scat_dispersion_real
_atom_type_scat_dispersion_imag
_atom_type_scat_source
W W -0.8490 6.8722 'International Tables Vol C Tables 4.2.6.8 and 6.1.1.4'
Fe Fe 0.3463 0.8444 'International Tables Vol C Tables 4.2.6.8 and 6.1.1.4'
P P 0.1023 0.0942 'International Tables Vol C Tables 4.2.6.8 and 6.1.1.4'
Na Na 0.0362 0.0249 'International Tables Vol C Tables 4.2.6.8 and 6.1.1.4'
O O 0.0106 0.0060 'International Tables Vol C Tables 4.2.6.8 and 6.1.1.4'
H H 0.0000 0.0000 'International Tables Vol C Tables 4.2.6.8 and 6.1.1.4'

loop_
_geom_angle_atom_site_label_1
_geom_angle_atom_site_label_2
_geom_angle_atom_site_label_3
_geom_angle
_geom_angle_site_symmetry_1
_geom_angle_site_symmetry_3
O2 W1 O6 103.2(7) . .
O2 W1 O3 103.0(7) . .
O6 W1 O3 89.9(6) . .
O2 W1 O1 100.3(8) . 2_675
O6 W1 O1 156.3(6) . 2_675
O3 W1 O1 87.0(7) . 2_675
O2 W1 O1 100.5(7) . .
O6 W1 O1 85.8(7) . .
O3 W1 O1 156.5(6) . .
O1 W1 O1 87.8(10) 2_675 .
O2 W1 O4 170.0(7) . .
O6 W1 O4 83.7(5) . .
O3 W1 O4 84.0(5) . .
O1 W1 O4 72.6(5) 2_675 .
O1 W1 O4 72.5(5) . .
O10 W2 O11 101.2(6) . .
O10 W2 O8 102.1(6) . 3_465
O11 W2 O8 91.0(6) . 3_465
O10 W2 O9 99.3(6) . .
O11 W2 O9 93.1(6) . .
O8 W2 O9 157.0(6) 3_465 .
O10 W2 O3 95.9(6) . 3_465
O11 W2 O3 162.8(5) . 3_465
O8 W2 O3 84.0(6) 3_465 3_465
O9 W2 O3 85.5(6) . 3_465
O10 W2 O5 171.6(6) . 3_465
O11 W2 O5 83.3(5) . 3_465
O8 W2 O5 84.8(5) 3_465 3_465
O9 W2 O5 73.3(5) . 3_465
O3 W2 O5 79.9(5) 3_465 3_465
O7 W3 O12 100.9(6) . .
O7 W3 O8 102.8(6) . .
O12 W3 O8 91.9(6) . .
O7 W3 O9 98.7(6) . .
O12 W3 O9 91.6(6) . .
O8 W3 O9 157.2(6) . .
O7 W3 O6 96.0(6) . .
O12 W3 O6 163.1(5) . .
O8 W3 O6 84.4(6) . .
O9 W3 O6 85.8(6) . .
O7 W3 O5 170.9(6) . 3_465
O12 W3 O5 83.3(5) . 3_465
O8 W3 O5 85.1(5) . 3_465
O9 W3 O5 72.9(5) . 3_465
O6 W3 O5 79.9(5) . 3_465
O15 W4 O18 101.0(5) . .
O15 W4 O14 102.4(6) . .
O18 W4 O14 92.8(5) . .
O15 W4 O17 98.4(6) . .
O18 W4 O17 94.7(5) . .
O14 W4 O17 156.1(5) . .
O15 W4 O11 94.0(6) . 2_675
O18 W4 O11 164.9(5) . 2_675
O14 W4 O11 83.1(5) . 2_675
O17 W4 O11 83.8(5) . 2_675
O15 W4 O13 170.6(5) . .
O18 W4 O13 83.5(4) . .
O14 W4 O13 85.5(5) . .
O17 W4 O13 72.9(5) . .
O11 W4 O13 81.8(5) 2_675 .
O16 W5 O19 101.2(6) . .
O16 W5 O14 102.8(6) . .
O19 W5 O14 92.9(5) . .
O16 W5 O17 98.3(6) . 3_465
O19 W5 O17 93.9(5) . 3_465
O14 W5 O17 156.0(5) . 3_465
O16 W5 O12 94.1(6) . .
O19 W5 O12 164.7(5) . .
O14 W5 O12 83.3(5) . .
O17 W5 O12 84.1(5) 3_465 .
O16 W5 O13 171.0(5) . 3_465
O19 W5 O13 82.6(5) . 3_465
O14 W5 O13 85.0(5) . 3_465
O17 W5 O13 73.2(4) 3_465 3_465
O12 W5 O13 82.2(5) . 3_465
O38 W6 O28 100.8(5) . .
O38 W6 O37 102.6(6) . .
O28 W6 O37 92.8(5) . .
O38 W6 O35 98.6(6) . .
O28 W6 O35 93.5(5) . .
O37 W6 O35 156.3(5) . .
O38 W6 O55 94.6(5) . .
O28 W6 O55 164.6(5) . .
O37 W6 O55 83.4(5) . .
O35 W6 O55 84.5(5) . .
O38 W6 O49 171.4(5) . .
O28 W6 O49 83.0(4) . .
O37 W6 O49 84.7(4) . .
O35 W6 O49 73.4(4) . .
O55 W6 O49 81.8(4) . .
O36 W7 O29 100.1(6) . .
O36 W7 O37 101.8(6) . .
O29 W7 O37 92.9(5) . .
O36 W7 O39 98.8(6) . .
O29 W7 O39 94.4(5) . .
O37 W7 O39 156.5(5) . .
O36 W7 O50 94.7(5) . .
O29 W7 O50 165.1(5) . .
O37 W7 O50 83.0(5) . .
O39 W7 O50 84.2(5) . .
O36 W7 O40 172.2(5) . .
O29 W7 O40 83.1(4) . .
O37 W7 O40 85.1(4) . .
O39 W7 O40 73.8(4) . .
O50 W7 O40 82.3(4) . .
O41 W8 O30 100.5(5) . .
O41 W8 O42 102.5(6) . .
O30 W8 O42 92.6(5) . .
O41 W8 O39 99.0(6) . .
O30 W8 O39 94.5(5) . .
O42 W8 O39 155.7(5) . .
O41 W8 O51 94.4(5) . .
O30 W8 O51 165.1(5) . .
O42 W8 O51 83.1(5) . .
O39 W8 O51 84.1(5) . .
O41 W8 O40 171.6(5) . .
O30 W8 O40 83.1(4) . .
O42 W8 O40 84.8(4) . .
O39 W8 O40 73.1(4) . .
O51 W8 O40 82.3(4) . .
O43 W9 O31 101.3(6) . .
O43 W9 O42 102.8(6) . .
O31 W9 O42 92.9(5) . .
O43 W9 O44 98.0(6) . .
O31 W9 O44 93.8(5) . .
O42 W9 O44 156.3(5) . .
O43 W9 O52 93.5(6) . .
O31 W9 O52 165.3(5) . .
O42 W9 O52 83.3(5) . .
O44 W9 O52 84.5(5) . .
O43 W9 O47 170.5(6) . .
O31 W9 O47 83.5(4) . .
O42 W9 O47 85.0(4) . .
O44 W9 O47 73.3(4) . .
O52 W9 O47 81.9(4) . .
O45 W10 O32 100.9(6) . .
O45 W10 O46 102.8(6) . .
O32 W10 O46 92.3(5) . .
O45 W10 O44 98.2(6) . .
O32 W10 O44 94.2(5) . .
O46 W10 O44 156.5(5) . .
O45 W10 O53 94.5(6) . .
O32 W10 O53 164.6(5) . .
O46 W10 O53 83.7(5) . .
O44 W10 O53 84.1(5) . .
O45 W10 O47 170.7(5) . .
O32 W10 O47 83.4(4) . .
O46 W10 O47 85.2(4) . .
O44 W10 O47 73.1(4) . .
O53 W10 O47 81.5(4) . .
O48 W11 O33 101.5(5) . .
O48 W11 O46 102.8(6) . .
O33 W11 O46 92.4(5) . .
O48 W11 O35 98.0(6) . .
O33 W11 O35 94.5(5) . .
O46 W11 O35 156.3(5) . .
O48 W11 O54 93.9(5) . .
O33 W11 O54 164.5(5) . .
O46 W11 O54 82.9(5) . .
O35 W11 O54 84.5(5) . .
O48 W11 O49 170.7(5) . .
O33 W11 O49 83.1(4) . .
O46 W11 O49 84.9(4) . .
O35 W11 O49 73.5(4) . .
O54 W11 O49 81.8(4) . .
O56 W12 O55 101.0(5) . .
O56 W12 O58 102.7(6) . .
O55 W12 O58 91.3(5) . .
O56 W12 O57 98.7(6) . .
O55 W12 O57 92.1(5) . .
O58 W12 O57 157.2(5) . .
O56 W12 O71 96.3(5) . .
O55 W12 O71 162.7(5) . .
O58 W12 O71 84.3(5) . .
O57 W12 O71 85.7(5) . .
O56 W12 O70 171.3(5) . .
O55 W12 O70 82.8(4) . .
O58 W12 O70 85.0(5) . .
O57 W12 O70 73.1(5) . .
O71 W12 O70 80.1(4) . .
O59 W13 O50 100.8(6) . .
O59 W13 O58 102.4(6) . .
O50 W13 O58 91.1(5) . .
O59 W13 O61 99.1(6) . .
O50 W13 O61 93.1(5) . .
O58 W13 O61 156.9(5) . .
O59 W13 O72 95.9(6) . .
O50 W13 O72 163.2(5) . .
O58 W13 O72 83.4(5) . .
O61 W13 O72 86.1(5) . .
O59 W13 O60 171.5(6) . .
O50 W13 O60 83.3(4) . .
O58 W13 O60 84.8(5) . .
O61 W13 O60 73.1(5) . .
O72 W13 O60 80.4(4) . .
O62 W14 O51 100.8(6) . .
O62 W14 O63 101.5(7) . .
O51 W14 O63 91.7(6) . .
O62 W14 O61 99.0(6) . .
O51 W14 O61 92.6(5) . .
O63 W14 O61 157.9(5) . .
O62 W14 O73 95.5(6) . .
O51 W14 O73 163.6(5) . .
O63 W14 O73 83.9(6) . .
O61 W14 O73 85.9(5) . .
O62 W14 O60 171.4(6) . .
O51 W14 O60 83.5(5) . .
O63 W14 O60 85.7(5) . .
O61 W14 O60 73.3(5) . .
O73 W14 O60 80.4(4) . .
O64 W15 O52 100.4(6) . .
O64 W15 O63 102.2(7) . .
O52 W15 O63 91.1(6) . .
O64 W15 O65 98.8(7) . .
O52 W15 O65 92.2(6) . .
O63 W15 O65 157.7(6) . .
O64 W15 O74 96.7(6) . .
O52 W15 O74 162.8(5) . .
O63 W15 O74 83.9(6) . .
O65 W15 O74 86.5(6) . .
O64 W15 O68 172.1(6) . .
O52 W15 O68 82.9(5) . .
O63 W15 O68 84.8(5) . .
O65 W15 O68 73.8(5) . .
O74 W15 O68 80.3(4) . .
O66 W16 O53 101.2(6) . .
O66 W16 O67 102.6(7) . .
O53 W16 O67 91.5(6) . .
O66 W16 O65 98.8(7) . .
O53 W16 O65 91.5(6) . .
O67 W16 O65 157.4(6) . .
O66 W16 O75 96.6(6) . .
O53 W16 O75 162.2(5) . .
O67 W16 O75 84.2(5) . .
O65 W16 O75 86.1(6) . .
O66 W16 O68 171.7(6) . .
O53 W16 O68 82.4(5) . .
O67 W16 O68 84.7(5) . .
O65 W16 O68 73.5(5) . .
O75 W16 O68 80.0(5) . .
O69 W17 O54 101.2(6) . .
O69 W17 O67 102.3(6) . .
O54 W17 O67 91.2(6) . .
O69 W17 O57 99.6(6) . .
O54 W17 O57 92.8(6) . .
O67 W17 O57 156.6(5) . .
O69 W17 O76 96.1(6) . .
O54 W17 O76 162.7(5) . .
O67 W17 O76 84.1(6) . .
O57 W17 O76 85.2(5) . .
O69 W17 O70 171.5(6) . .
O54 W17 O70 83.0(5) . .
O67 W17 O70 84.9(5) . .
O57 W17 O70 72.7(5) . .
O76 W17 O70 80.1(4) . .
O78 W18 W19' 102.4(10) . .
O78 W18 O76 102.3(7) . .
W19' W18 O76 144.3(10) . .
O78 W18 O75 103.2(7) . .
W19' W18 O75 59.6(10) . .
O76 W18 O75 89.8(5) . .
O78 W18 W18' 102.1(9) . .
W19' W18 W18' 139.1(12) . .
O76 W18 W18' 57.6(9) . .
O75 W18 W18' 142.2(8) . .
O78 W18 O81 100.1(7) . .
W19' W18 O81 29.3(9) . .
O76 W18 O81 157.3(5) . .
O75 W18 O81 88.7(6) . .
W18' W18 O81 113.8(9) . .
O78 W18 O83 99.4(7) . .
W19' W18 O83 111.7(10) . .
O76 W18 O83 89.1(6) . .
O75 W18 O83 157.1(5) . .
W18' W18 O83 31.7(8) . .
O81 W18 O83 83.6(6) . .
O78 W18 O77 170.0(6) . .
W19' W18 O77 75.4(9) . .
O76 W18 O77 84.2(5) . .
O75 W18 O77 84.3(5) . .
W18' W18 O77 74.8(8) . .
O81 W18 O77 73.1(5) . .
O83 W18 O77 72.8(5) . .
O83 W18' O76 135(2) . .
O83 W18' W18 75.3(16) . .
O76 W18' W18 59.6(9) . .
O83 W18' O71 105.3(18) . .
O76 W18' O71 100.7(12) . .
W18 W18' O71 130.9(13) . .
O83 W18' W20 56.6(14) . .
O76 W18' W20 130.1(13) . .
W18 W18' W20 106.9(11) . .
O71 W18' W20 49.1(6) . .
O83 W18' O142 89(2) . .
O76 W18' O142 116.0(17) . .
W18 W18' O142 119.6(16) . .
O71 W18' O142 109.5(16) . .
W20 W18' O142 111.9(15) . .
O79 W19 O73 103.4(6) . .
O79 W19 W20' 112.3(11) . .
O73 W19 W20' 74.4(10) . .
O79 W19 O74 102.8(7) . .
O73 W19 O74 88.8(5) . .
W20' W19 O74 143.6(10) . .
O79 W19 O81 99.5(7) . .
O73 W19 O81 156.9(5) . .
W20' W19 O81 94.1(10) . .
O74 W19 O81 89.1(6) . .
O79 W19 O82 99.5(7) . .
O73 W19 O82 89.6(6) . .
W20' W19 O82 18.2(8) . .
O74 W19 O82 157.3(6) . .
O81 W19 O82 83.6(7) . .
O79 W19 W19' 110.2(8) . .
O73 W19 W19' 141.9(7) . .
W20' W19 W19' 107.4(11) . .
O74 W19 W19' 67.0(8) . .
O81 W19 W19' 23.1(7) . .
O82 W19 W19' 101.6(8) . .
O79 W19 O77 168.9(6) . .
O73 W19 O77 85.0(5) . .
W20' W19 O77 62.6(10) . .
O74 W19 O77 84.3(5) . .
O81 W19 O77 71.9(5) . .
O82 W19 O77 73.0(6) . .
W19' W19 O77 64.5(7) . .
O81 W19' W18 89(2) . .
O81 W19' O75 153(2) . .
W18 W19' O75 65.1(10) . .
O81 W19' W19 53.6(15) . .
W18 W19' W19 113.1(13) . .
O75 W19' W19 129.3(13) . .
O81 W19' O74 99(2) . .
W18 W19' O74 133.7(13) . .
O75 W19' O74 95.1(12) . .
W19 W19' O74 47.1(6) . .
O81 W19' O77 81.7(18) . .
W18 W19' O77 63.6(8) . .
O75 W19' O77 80.8(10) . .
W19 W19' O77 58.5(6) . .
O74 W19' O77 72.3(8) . .
O80 W20 W20' 112.0(11) . .
O80 W20 O72 102.8(6) . .
W20' W20 O72 74.5(11) . .
O80 W20 O71 102.9(6) . .
W20' W20 O71 143.9(11) . .
O72 W20 O71 89.2(5) . .
O80 W20 O83 99.5(6) . .
W20' W20 O83 94.5(11) . .
O72 W20 O83 157.6(5) . .
O71 W20 O83 88.7(6) . .
O80 W20 O82 100.1(7) . .
W20' W20 O82 18.1(9) . .
O72 W20 O82 90.1(6) . .
O71 W20 O82 156.6(6) . .
O83 W20 O82 83.1(6) . .
O80 W20 W18' 107.8(8) . .
W20' W20 W18' 113.6(12) . .
O72 W20 W18' 141.4(7) . .
O71 W20 W18' 61.7(7) . .
O83 W20 W18' 27.2(7) . .
O82 W20 W18' 106.7(8) . .
O80 W20 O77 169.4(6) . .
W20' W20 O77 63.5(10) . .
O72 W20 O77 85.5(5) . .
O71 W20 O77 83.6(5) . .
O83 W20 O77 72.0(5) . .
O82 W20 O77 73.0(6) . .
W18' W20 O77 67.7(7) . .
O82 W20' W20 95(4) . .
O82 W20' W19 87(4) . .
W20 W20' W19 136.6(18) . .
O82 W20' O72 138(4) . .
W20 W20' O72 54.1(9) . .
W19 W20' O72 134.5(17) . .
O82 W20' O77 118(4) . .
W20 W20' O77 71.1(11) . .
W19 W20' O77 69.9(10) . .
O72 W20' O77 81.2(11) . .
O82 W20' O73 129(4) . .
W20 W20' O73 135.2(17) . .
W19 W20' O73 52.7(9) . .
O72 W20' O73 88.9(12) . .
O77 W20' O73 79.8(11) . .
O22 Fe1 O21 99.9(5) . 2_675
O22 Fe1 O21 100.2(5) . .
O21 Fe1 O21 90.0(7) 2_675 .
O22 Fe1 O19 94.2(5) . .
O21 Fe1 O19 165.3(5) 2_675 .
O21 Fe1 O19 91.7(5) . .
O22 Fe1 O18 93.9(5) . .
O21 Fe1 O18 90.5(5) 2_675 .
O21 Fe1 O18 165.6(5) . .
O19 Fe1 O18 84.2(5) . .
O22 Fe1 O20 179.3(5) . .
O21 Fe1 O20 79.5(4) 2_675 .
O21 Fe1 O20 79.4(4) . .
O19 Fe1 O20 86.5(4) . .
O18 Fe1 O20 86.5(4) . .
O22 Fe2 O24 99.2(5) . .
O22 Fe2 O25 99.6(5) . .
O24 Fe2 O25 89.6(5) . .
O22 Fe2 O28 94.0(5) . .
O24 Fe2 O28 166.4(5) . .
O25 Fe2 O28 91.7(5) . .
O22 Fe2 O29 93.9(5) . .
O24 Fe2 O29 91.1(5) . .
O25 Fe2 O29 166.1(5) . .
O28 Fe2 O29 84.4(4) . .
O22 Fe2 O34 178.3(4) . .
O24 Fe2 O34 79.3(4) . .
O25 Fe2 O34 79.5(4) . .
O28 Fe2 O34 87.6(4) . .
O29 Fe2 O34 87.0(4) . .
O27 Fe3 O24 99.1(5) . .
O27 Fe3 O26 98.8(5) . .
O24 Fe3 O26 89.9(5) . .
O27 Fe3 O30 94.2(5) . .
O24 Fe3 O30 91.5(5) . .
O26 Fe3 O30 166.5(5) . .
O27 Fe3 O31 95.0(5) . .
O24 Fe3 O31 165.6(4) . .
O26 Fe3 O31 90.8(5) . .
O30 Fe3 O31 84.5(5) . .
O27 Fe3 O34 177.8(4) . .
O24 Fe3 O34 79.2(4) . .
O26 Fe3 O34 79.9(4) . .
O30 Fe3 O34 87.2(4) . .
O31 Fe3 O34 86.9(4) . .
O27 Fe4 O25 99.7(5) 3_465 .
O27 Fe4 O26 98.9(5) 3_465 .
O25 Fe4 O26 89.9(5) . .
O27 Fe4 O33 95.1(5) 3_465 .
O25 Fe4 O33 90.8(5) . .
O26 Fe4 O33 165.6(4) . .
O27 Fe4 O32 93.9(5) 3_465 .
O25 Fe4 O32 165.8(5) . .
O26 Fe4 O32 91.9(5) . .
O33 Fe4 O32 84.1(5) . .
O27 Fe4 O34 178.2(5) 3_465 .
O25 Fe4 O34 79.5(4) . .
O26 Fe4 O34 79.6(4) . .
O33 Fe4 O34 86.4(4) . .
O32 Fe4 O34 87.0(4) . .
O25 Fe5 O24 119.5(6) 2_675 .
O25 Fe5 O21 117.3(7) 2_675 2_675
O24 Fe5 O21 118.6(6) . 2_675
O25 Fe5 O23 97.0(6) 2_675 .
O24 Fe5 O23 97.3(6) . .
O21 Fe5 O23 97.2(7) 2_675 .
O26 Fe6 O26 118.5(4) 3_465 2_675
O26 Fe6 O26 118.5(4) 3_465 .
O26 Fe6 O26 118.5(4) 2_675 .
O26 Fe6 O23 97.2(8) 3_465 .
O26 Fe6 O23 97.2(8) 2_675 .
O26 Fe6 O23 97.2(8) . .
O5 P1 O5 112.6(5) . 3_465
O5 P1 O5 112.6(5) . 2_675
O5 P1 O5 112.6(5) 3_465 2_675
O5 P1 O4 106.1(5) . .
O5 P1 O4 106.1(5) 3_465 .
O5 P1 O4 106.1(5) 2_675 .
O13 P2 O13 111.5(4) . 3_465
O13 P2 O13 111.5(4) . 2_675
O13 P2 O13 111.5(4) 3_465 2_675
O13 P2 O20 107.3(5) . .
O13 P2 O20 107.3(5) 3_465 .
O13 P2 O20 107.3(5) 2_675 .
O49 P3 O40 111.0(6) . .
O49 P3 O47 111.4(6) . .
O40 P3 O47 111.8(6) . .
O49 P3 O34 107.7(6) . .
O40 P3 O34 107.5(6) . .
O47 P3 O34 107.2(6) . .
O70 P4 O68 112.5(7) . .
O70 P4 O60 112.5(7) . .
O68 P4 O60 112.4(6) . .
O70 P4 O77 105.9(7) . .
O68 P4 O77 105.9(7) . .
O60 P4 O77 107.0(7) . .
O132 Na1 O78 166.4(18) . .
O132 Na1 O120 83.7(16) . 2_665
O78 Na1 O120 86.7(13) . 2_665
O132 Na1 O125 94.4(16) . .
O78 Na1 O125 76.8(11) . .
O120 Na1 O125 94.5(15) 2_665 .
O132 Na1 Na8 84.7(14) . .
O78 Na1 Na8 81.7(9) . .
O120 Na1 Na8 47.5(13) 2_665 .
O125 Na1 Na8 47.2(12) . .
O138 Na2 O144 85.1(19) . 11_455
O138 Na2 O90 90.9(15) . .
O144 Na2 O90 98.2(15) 11_455 .
O138 Na2 O45 80.3(14) . .
O144 Na2 O45 90.5(14) 11_455 .
O90 Na2 O45 167.2(11) . .
O138 Na2 O114 77.7(16) . .
O144 Na2 O114 162.7(18) 11_455 .
O90 Na2 O114 84.2(11) . .
O45 Na2 O114 84.7(11) . .
O138 Na2 Na4 121.4(15) . 11_455
O144 Na2 Na4 36.3(14) 11_455 11_455
O90 Na2 Na4 98.2(8) . 11_455
O45 Na2 Na4 94.4(7) . 11_455
O114 Na2 Na4 160.6(13) . 11_455
O93 Na3 O126 110.6(14) . 2_675
O93 Na3 O126 110.6(14) . 3_465
O126 Na3 O126 108.4(15) 2_675 3_465
O93 Na3 O126 110.6(14) . .
O126 Na3 O126 108.4(15) 2_675 .
O126 Na3 O126 108.4(15) 3_465 .
O93 Na3 O117 63.6(13) . 2_675
O126 Na3 O117 174(2) 2_675 2_675
O126 Na3 O117 74.8(14) 3_465 2_675
O126 Na3 O117 74.7(13) . 2_675
O93 Na3 O117 63.6(13) . 3_465
O126 Na3 O117 74.7(14) 2_675 3_465
O126 Na3 O117 174(2) 3_465 3_465
O126 Na3 O117 74.8(13) . 3_465
O117 Na3 O117 101.7(16) 2_675 3_465
O93 Na3 O117 63.6(13) . .
O126 Na3 O117 74.8(13) 2_675 .
O126 Na3 O117 74.7(13) 3_465 .
O126 Na3 O117 174(2) . .
O117 Na3 O117 101.7(16) 2_675 .
O117 Na3 O117 101.7(16) 3_465 .
O93 Na3 O119 180.0 . .
O126 Na3 O119 69.4(14) 2_675 .
O126 Na3 O119 69.4(14) 3_465 .
O126 Na3 O119 69.4(14) . .
O117 Na3 O119 116.4(13) 2_675 .
O117 Na3 O119 116.4(13) 3_465 .
O117 Na3 O119 116.4(13) . .
O144 Na4 O64 82.9(16) . .
O144 Na4 O66 103.3(17) . 12_665
O64 Na4 O66 169.1(12) . 12_665
O144 Na4 Na2 39.0(14) . 12_665
O64 Na4 Na2 88.3(8) . 12_665
O66 Na4 Na2 102.2(9) 12_665 12_665
O98 Na5 O146 155(2) . .
O98 Na5 O112 105(2) . .
O146 Na5 O112 98.6(18) . .
O98 Na5 O38 88.4(19) . .
O146 Na5 O38 101.7(16) . .
O112 Na5 O38 85.6(11) . .
O98 Na5 O59 83.3(19) . 15
O146 Na5 O59 89.5(16) . 15
O112 Na5 O59 87.6(11) . 15
O38 Na5 O59 167.6(11) . 15
O98 Na5 Na11 56.9(19) . .
O146 Na5 Na11 101.5(16) . .
O112 Na5 Na11 158.6(13) . .
O38 Na5 Na11 83.3(8) . .
O59 Na5 Na11 99.8(9) 15 .
O98 Na5 Na10 117(2) . 15
O146 Na5 Na10 40.7(15) . 15
O112 Na5 Na10 138.6(13) . 15
O38 Na5 Na10 94.7(9) . 15
O59 Na5 Na10 97.2(9) 15 15
Na11 Na5 Na10 60.8(9) . 15
O134 Na6 O136 115(3) . .
O134 Na6 O123 52(3) . .
O136 Na6 O123 164(3) . .
O134 Na6 O41 84(3) . .
O136 Na6 O41 83(2) . .
O123 Na6 O41 87.3(15) . .
O134 Na6 O110 31(2) . .
O136 Na6 O110 84(2) . .
O123 Na6 O110 83.0(16) . .
O41 Na6 O110 83.5(13) . .
O134 Na6 O48 80(3) . 2_675
O136 Na6 O48 100(2) . 2_675
O123 Na6 O48 85.8(14) . 2_675
O41 Na6 O48 163.7(15) . 2_675
O110 Na6 O48 81.0(13) . 2_675
O134 Na6 Na7 128(3) . .
O136 Na6 Na7 98(2) . .
O123 Na6 Na7 87.6(16) . .
O41 Na6 Na7 59.6(10) . .
O110 Na6 Na7 142.3(17) . .
O48 Na6 Na7 134.7(15) 2_675 .
O134 Na6 O131 124(3) . .
O136 Na6 O131 106(2) . .
O123 Na6 O131 89.5(17) . .
O41 Na6 O131 138.8(16) . .
O110 Na6 O131 136.8(18) . .
O48 Na6 O131 56.0(12) 2_675 .
Na7 Na6 O131 79.2(14) . .
O108 Na7 O97 82.0(16) . .
O108 Na7 O41 86.1(15) . .
O97 Na7 O41 87.6(13) . .
O108 Na7 Na6 123.6(18) . .
O97 Na7 Na6 129.5(16) . .
O41 Na7 Na6 56.4(10) . .
O125 Na8 O125 85.7(18) . 3_565
O125 Na8 O125 85.7(18) . 2_665
O125 Na8 O125 85.7(18) 3_565 2_665
O125 Na8 O120 89.7(11) . 2_665
O125 Na8 O120 175.0(15) 3_565 2_665
O125 Na8 O120 96.0(11) 2_665 2_665
O125 Na8 O120 175.0(15) . 3_565
O125 Na8 O120 96.0(11) 3_565 3_565
O125 Na8 O120 89.7(11) 2_665 3_565
O120 Na8 O120 88.8(19) 2_665 3_565
O125 Na8 O120 96.0(11) . .
O125 Na8 O120 89.7(11) 3_565 .
O125 Na8 O120 175.0(15) 2_665 .
O120 Na8 O120 88.8(19) 2_665 .
O120 Na8 O120 88.8(19) 3_565 .
O125 Na8 Na1 87.6(10) . 3_565
O125 Na8 Na1 45.3(8) 3_565 3_565
O125 Na8 Na1 130.9(18) 2_665 3_565
O120 Na8 Na1 132.6(16) 2_665 3_565
O120 Na8 Na1 96.9(11) 3_565 3_565
O120 Na8 Na1 44.7(9) . 3_565
O125 Na8 Na1 130.9(18) . 2_665
O125 Na8 Na1 87.6(10) 3_565 2_665
O125 Na8 Na1 45.3(8) 2_665 2_665
O120 Na8 Na1 96.9(11) 2_665 2_665
O120 Na8 Na1 44.7(9) 3_565 2_665
O120 Na8 Na1 132.6(16) . 2_665
Na1 Na8 Na1 119.76(18) 3_565 2_665
O125 Na8 Na1 45.3(8) . .
O125 Na8 Na1 130.9(18) 3_565 .
O125 Na8 Na1 87.6(10) 2_665 .
O120 Na8 Na1 44.7(9) 2_665 .
O120 Na8 Na1 132.6(16) 3_565 .
O120 Na8 Na1 96.9(11) . .
Na1 Na8 Na1 119.76(18) 3_565 .
Na1 Na8 Na1 119.76(18) 2_665 .
O80 Na9 O147 85(2) . .
O80 Na9 O130 103(2) . .
O147 Na9 O130 168(3) . .
O121 Na10 O124 86(2) . .
O121 Na10 O146 99(2) . 14_455
O124 Na10 O146 161(3) . 14_455
O121 Na10 O36 169(2) . .
O124 Na10 O36 82.9(17) . .
O146 Na10 O36 90.8(18) 14_455 .
O121 Na10 Na11 80.3(16) . 14_455
O124 Na10 Na11 112.7(19) . 14_455
O146 Na10 Na11 86.3(17) 14_455 14_455
O36 Na10 Na11 105.4(14) . 14_455
O121 Na10 Na5 91.0(16) . 14_455
O124 Na10 Na5 164(2) . 14_455
O146 Na10 Na5 34.7(13) 14_455 14_455
O36 Na10 Na5 100.2(13) . 14_455
Na11 Na10 Na5 51.6(8) 14_455 14_455
O92 Na11 O101 155.3(15) . .
O92 Na11 O16 87.5(11) . .
O101 Na11 O16 82.0(10) . .
O92 Na11 O98 94.4(17) . .
O101 Na11 O98 104.9(17) . .
O16 Na11 O98 77.3(15) . .
O92 Na11 O113 82.6(13) . .
O101 Na11 O113 75.6(13) . .
O16 Na11 O113 92.6(13) . .
O98 Na11 O113 170(2) . .
O92 Na11 Na5 101.4(11) . .
O101 Na11 Na5 103.3(11) . .
O16 Na11 Na5 115.3(11) . .
O98 Na11 Na5 38.6(14) . .
O113 Na11 Na5 151.8(15) . .
O92 Na11 Na10 90.3(12) . 15
O101 Na11 Na10 99.1(12) . 15
O16 Na11 Na10 176.7(14) . 15
O98 Na11 Na10 105.4(17) . 15
O113 Na11 Na10 84.6(13) . 15
Na5 Na11 Na10 67.5(10) . 15
W1 O1 W1 123.8(8) 3_465 .
W1 O3 W2 148.9(7) . 2_675
P1 O4 W1 124.5(4) . .
P1 O4 W1 124.5(4) . 2_675
W1 O4 W1 91.1(6) . 2_675
P1 O4 W1 124.5(4) . 3_465
W1 O4 W1 91.1(6) . 3_465
W1 O4 W1 91.1(6) 2_675 3_465
P1 O5 W2 129.6(7) . 2_675
P1 O5 W3 128.9(7) . 2_675
W2 O5 W3 90.7(4) 2_675 2_675
W1 O6 W3 148.2(7) . .
W2 O8 W3 155.7(8) 2_675 .
W2 O9 W3 122.2(7) . .
W2 O11 W4 163.6(8) . 3_465
W3 O12 W5 162.2(8) . .
P2 O13 W5 127.8(7) . 2_675
P2 O13 W4 126.2(6) . .
W5 O13 W4 92.1(4) 2_675 .
W5 O14 W4 142.6(7) . .
W5 O16 Na11 132.3(10) . .
W4 O17 W5 121.3(6) . 2_675
W4 O18 Fe1 148.4(6) . .
W5 O19 Fe1 149.3(6) . .
P2 O20 Fe1 124.6(4) . 3_465
P2 O20 Fe1 124.6(4) . 2_675
Fe1 O20 Fe1 91.0(5) 3_465 2_675
P2 O20 Fe1 124.6(4) . .
Fe1 O20 Fe1 91.0(5) 3_465 .
Fe1 O20 Fe1 91.0(5) 2_675 .
Fe5 O21 Fe1 121.0(6) 3_465 3_465
Fe5 O21 Fe1 122.0(6) 3_465 .
Fe1 O21 Fe1 110.1(5) 3_465 .
Fe2 O22 Fe1 141.8(6) . .
Fe6 O23 Fe5 109.7(5) . 3_465
Fe6 O23 Fe5 109.7(5) . 2_675
Fe5 O23 Fe5 109.2(5) 3_465 2_675
Fe6 O23 Fe5 109.7(5) . .
Fe5 O23 Fe5 109.2(5) 3_465 .
Fe5 O23 Fe5 109.2(5) 2_675 .
Fe5 O24 Fe2 121.6(6) . .
Fe5 O24 Fe3 121.2(6) . .
Fe2 O24 Fe3 110.2(5) . .
Fe5 O25 Fe4 121.0(6) 3_465 .
Fe5 O25 Fe2 122.6(7) 3_465 .
Fe4 O25 Fe2 109.6(5) . .
Fe6 O26 Fe3 122.0(6) . .
Fe6 O26 Fe4 121.4(6) . .
Fe3 O26 Fe4 109.4(5) . .
Fe4 O27 Fe3 143.1(6) 2_675 .
W6 O28 Fe2 148.0(6) . .
W7 O29 Fe2 148.3(6) . .
W8 O30 Fe3 148.5(6) . .
W9 O31 Fe3 147.9(6) . .
W10 O32 Fe4 149.1(6) . .
W11 O33 Fe4 148.7(7) . .
P3 O34 Fe2 124.0(6) . .
P3 O34 Fe3 124.5(6) . .
Fe2 O34 Fe3 91.3(4) . .
P3 O34 Fe4 124.6(6) . .
Fe2 O34 Fe4 91.4(4) . .
Fe3 O34 Fe4 91.2(4) . .
W6 O35 W11 121.3(6) . .
W7 O36 Na10 156.3(12) . .
W7 O37 W6 142.7(6) . .
W6 O38 Na5 159.9(9) . .
W8 O39 W7 121.1(6) . .
P3 O40 W7 128.0(6) . .
P3 O40 W8 126.8(6) . .
W7 O40 W8 91.6(4) . .
W8 O41 Na6 136.2(10) . .
W8 O41 Na7 136.5(10) . .
Na6 O41 Na7 63.9(11) . .
W9 O42 W8 143.2(6) . .
W9 O44 W10 121.2(6) . .
W10 O45 Na2 167.4(9) . .
W10 O46 W11 142.9(6) . .
P3 O47 W9 127.1(6) . .
P3 O47 W10 127.0(6) . .
W9 O47 W10 92.1(4) . .
W11 O48 Na6 134.7(9) . 3_465
P3 O49 W11 127.1(6) . .
P3 O49 W6 127.4(6) . .
W11 O49 W6 91.5(4) . .
W13 O50 W7 163.3(7) . .
W14 O51 W8 162.7(7) . .
W15 O52 W9 163.3(7) . .
W16 O53 W10 162.4(7) . .
W17 O54 W11 163.6(7) . .
W12 O55 W6 162.7(7) . .
W12 O57 W17 122.6(6) . .
W12 O58 W13 155.4(7) . .
W13 O59 Na5 154.3(8) . 14_455
P4 O60 W14 129.1(7) . .
P4 O60 W13 129.4(6) . .
W14 O60 W13 90.9(4) . .
W13 O61 W14 121.6(6) . .
W14 O63 W15 155.2(8) . .
W15 O64 Na4 157.1(10) . .
W15 O65 W16 121.8(7) . .
W16 O66 Na4 154.4(10) . 11_455
W17 O67 W16 155.7(8) . .
P4 O68 W15 129.5(7) . .
P4 O68 W16 129.1(7) . .
W15 O68 W16 90.2(4) . .
P4 O70 W12 129.0(7) . .
P4 O70 W17 129.2(7) . .
W12 O70 W17 90.6(4) . .
W20 O71 W12 148.8(6) . .
W20 O71 W18' 69.2(8) . .
W12 O71 W18' 128.4(9) . .
W20 O72 W13 149.5(7) . .
W20 O72 W20' 51.4(8) . .
W13 O72 W20' 138.4(10) . .
W19 O73 W14 149.2(7) . .
W19 O73 W20' 52.9(9) . .
W14 O73 W20' 137.5(10) . .
W19 O74 W15 148.9(7) . .
W19 O74 W19' 65.8(8) . .
W15 O74 W19' 128.5(9) . .
W19' O75 W18 55.3(9) . .
W19' O75 W16 143.4(11) . .
W18 O75 W16 148.5(7) . .
W18' O76 W18 62.9(9) . .
W18' O76 W17 136.6(11) . .
W18 O76 W17 148.5(7) . .
P4 O77 W20' 131.4(11) . .
P4 O77 W18 125.2(7) . .
W20' O77 W18 103.4(9) . .
P4 O77 W20 123.2(7) . .
W20' O77 W20 45.4(8) . .
W18 O77 W20 92.6(4) . .
P4 O77 W19 123.1(7) . .
W20' O77 W19 47.6(8) . .
W18 O77 W19 92.1(4) . .
W20 O77 W19 91.2(4) . .
P4 O77 W19' 125.1(9) . .
W20' O77 W19' 90.9(11) . .
W18 O77 W19' 40.9(6) . .
W20 O77 W19' 111.3(8) . .
W19 O77 W19' 57.0(6) . .
W18 O78 Na1 163.9(11) . .
W20 O80 Na9 149.3(14) . .
W19' O81 W18 62.1(17) . .
W19' O81 W19 103.3(18) . .
W18 O81 W19 122.8(7) . .
W20' O82 W19 75(4) . .
W20' O82 W20 67(4) . .
W19 O82 W20 122.6(9) . .
W18' O83 W20 96.1(16) . .
W18' O83 W18 73.0(16) . .
W20 O83 W18 122.5(6) . .
Na5 O98 Na11 85(2) . .
O134 O110 Na6 35(3) . .
Na3 O119 Na3 180.0 10_575 .
Na1 O120 Na8 87.8(16) 3_565 .
Na1 O125 Na8 87.5(14) . .
O110 O134 Na6 113(4) . .
Na4 O144 Na2 105(2) . 12_665
Na5 O146 Na10 105(2) . 15

loop_
_geom_bond_atom_site_label_1
_geom_bond_atom_site_label_2
_geom_bond_distance
_geom_bond_site_symmetry_2
W1 O2 1.732(15) .
W1 O6 1.857(14) .
W1 O3 1.873(14) .
W1 O1 1.929(15) 2_675
W1 O1 1.933(15) .
W1 O4 2.386(13) .
W2 O10 1.712(14) .
W2 O11 1.821(12) .
W2 O8 1.881(14) 3_465
W2 O9 1.913(14) .
W2 O3 1.986(13) 3_465
W2 O5 2.360(13) 3_465
W3 O7 1.707(14) .
W3 O12 1.824(12) .
W3 O8 1.882(14) .
W3 O9 1.927(13) .
W3 O6 2.005(13) .
W3 O5 2.365(12) 3_465
W4 O15 1.715(12) .
W4 O18 1.789(11) .
W4 O14 1.913(12) .
W4 O17 1.934(12) .
W4 O11 2.017(12) 2_675
W4 O13 2.350(11) .
W5 O16 1.721(12) .
W5 O19 1.781(11) .
W5 O14 1.888(12) .
W5 O17 1.936(12) 3_465
W5 O12 2.022(12) .
W5 O13 2.334(11) 3_465
W6 O38 1.721(13) .
W6 O28 1.797(10) .
W6 O37 1.915(11) .
W6 O35 1.933(12) .
W6 O55 2.019(11) .
W6 O49 2.359(11) .
W7 O36 1.713(12) .
W7 O29 1.780(11) .
W7 O37 1.893(11) .
W7 O39 1.935(12) .
W7 O50 2.037(11) .
W7 O40 2.334(10) .
W8 O41 1.716(12) .
W8 O30 1.789(11) .
W8 O42 1.901(11) .
W8 O39 1.934(12) .
W8 O51 2.021(11) .
W8 O40 2.364(10) .
W9 O43 1.729(12) .
W9 O31 1.793(11) .
W9 O42 1.901(11) .
W9 O44 1.932(13) .
W9 O52 2.028(11) .
W9 O47 2.337(11) .
W10 O45 1.716(11) .
W10 O32 1.786(11) .
W10 O46 1.888(12) .
W10 O44 1.935(12) .
W10 O53 2.024(12) .
W10 O47 2.343(11) .
W11 O48 1.717(12) .
W11 O33 1.793(11) .
W11 O46 1.918(11) .
W11 O35 1.939(12) .
W11 O54 2.014(12) .
W11 O49 2.353(11) .
W12 O56 1.710(12) .
W12 O55 1.819(11) .
W12 O58 1.878(12) .
W12 O57 1.905(13) .
W12 O71 1.985(11) .
W12 O70 2.365(12) .
W13 O59 1.721(12) .
W13 O50 1.801(11) .
W13 O58 1.895(12) .
W13 O61 1.918(12) .
W13 O72 1.989(11) .
W13 O60 2.356(12) .
W14 O62 1.714(12) .
W14 O51 1.823(11) .
W14 O63 1.876(14) .
W14 O61 1.921(12) .
W14 O73 1.982(12) .
W14 O60 2.347(11) .
W15 O64 1.723(14) .
W15 O52 1.809(11) .
W15 O63 1.895(14) .
W15 O65 1.911(14) .
W15 O74 1.975(12) .
W15 O68 2.364(12) .
W16 O66 1.722(15) .
W16 O53 1.814(12) .
W16 O67 1.893(13) .
W16 O65 1.924(15) .
W16 O75 1.972(12) .
W16 O68 2.367(12) .
W17 O69 1.716(13) .
W17 O54 1.824(12) .
W17 O67 1.879(13) .
W17 O57 1.927(13) .
W17 O76 1.984(13) .
W17 O70 2.366(11) .
W18 O78 1.706(14) .
W18 W19' 1.71(2) .
W18 O76 1.874(14) .
W18 O75 1.886(13) .
W18 W18' 1.93(2) .
W18 O81 1.935(14) .
W18 O83 1.956(14) .
W18 O77 2.338(12) .
W18' O83 1.06(3) .
W18' O76 1.83(3) .
W18' O71 2.17(3) .
W18' W20 2.31(2) .
W18' O142 2.51(6) .
W19 O79 1.721(14) .
W19 O73 1.870(14) .
W19 W20' 1.88(3) .
W19 O74 1.885(13) .
W19 O81 1.940(14) .
W19 O82 1.943(17) .
W19 W19' 2.35(3) .
W19 O77 2.386(13) .
W19' O81 0.95(3) .
W19' O75 1.79(3) .
W19' O74 2.37(3) .
W19' O77 2.53(3) .
W20 O80 1.736(13) .
W20 W20' 1.79(3) .
W20 O72 1.861(12) .
W20 O71 1.866(13) .
W20 O83 1.938(14) .
W20 O82 1.944(17) .
W20 O77 2.385(12) .
W20' O82 0.61(3) .
W20' O72 2.21(3) .
W20' O77 2.26(3) .
W20' O73 2.27(3) .
Fe1 O22 1.878(11) .
Fe1 O21 1.965(11) 2_675
Fe1 O21 1.968(11) .
Fe1 O19 2.011(11) .
Fe1 O18 2.015(11) .
Fe1 O20 2.260(11) .
Fe2 O22 1.878(11) .
Fe2 O24 1.968(11) .
Fe2 O25 1.983(11) .
Fe2 O28 2.010(11) .
Fe2 O29 2.024(11) .
Fe2 O34 2.254(11) .
Fe3 O27 1.893(10) .
Fe3 O24 1.969(11) .
Fe3 O26 1.974(11) .
Fe3 O30 2.012(10) .
Fe3 O31 2.015(11) .
Fe3 O34 2.260(10) .
Fe4 O27 1.875(10) 3_465
Fe4 O25 1.972(12) .
Fe4 O26 1.986(11) .
Fe4 O33 2.004(11) .
Fe4 O32 2.007(11) .
Fe4 O34 2.263(10) .
Fe5 O25 1.910(14) 2_675
Fe5 O24 1.922(14) .
Fe5 O21 1.927(14) 2_675
Fe5 O23 2.150(15) .
Fe6 O26 1.919(12) 3_465
Fe6 O26 1.919(12) 2_675
Fe6 O26 1.919(12) .
Fe6 O23 2.11(3) .
P1 O5 1.516(13) .
P1 O5 1.517(13) 3_465
P1 O5 1.517(13) 2_675
P1 O4 1.57(2) .
P2 O13 1.536(12) .
P2 O13 1.537(11) 3_465
P2 O13 1.537(11) 2_675
P2 O20 1.593(19) .
P3 O49 1.519(11) .
P3 O40 1.524(11) .
P3 O47 1.543(11) .
P3 O34 1.591(11) .
P4 O70 1.511(12) .
P4 O68 1.518(13) .
P4 O60 1.530(13) .
P4 O77 1.592(11) .
Na1 O132 2.27(5) .
Na1 O78 2.34(2) .
Na1 O120 2.39(5) 2_665
Na1 O125 2.42(4) .
Na1 Na8 3.40(3) .
Na2 O138 2.27(5) .
Na2 O144 2.32(5) 11_455
Na2 O90 2.37(2) .
Na2 O45 2.401(19) .
Na2 O114 2.42(4) .
Na2 Na4 3.56(3) 11_455
Na3 O93 1.82(6) .
Na3 O126 2.47(5) 2_675
Na3 O126 2.47(5) 3_465
Na3 O126 2.47(5) .
Na3 O117 2.66(5) 2_675
Na3 O117 2.66(5) 3_465
Na3 O117 2.66(5) .
Na3 O119 2.82(5) .
Na4 O144 2.18(6) .
Na4 O64 2.50(3) .
Na4 O66 2.53(3) 12_665
Na4 Na2 3.57(3) 12_665
Na5 O98 1.90(6) .
Na5 O146 2.11(5) .
Na5 O112 2.30(4) .
Na5 O38 2.47(2) .
Na5 O59 2.54(2) 15
Na5 Na11 3.04(3) .
Na5 Na10 3.58(5) 15
Na6 O134 1.63(7) .
Na6 O136 2.44(8) .
Na6 O123 2.46(5) .
Na6 O41 2.48(3) .
Na6 O110 2.59(5) .
Na6 O48 2.60(3) 2_675
Na6 Na7 2.68(5) .
Na6 O131 2.92(6) .
Na7 O108 2.13(5) .
Na7 O97 2.27(4) .
Na7 O41 2.57(3) .
Na8 O125 2.50(5) .
Na8 O125 2.50(5) 3_565
Na8 O125 2.50(5) 2_665
Na8 O120 2.51(5) 2_665
Na8 O120 2.51(5) 3_565
Na8 O120 2.51(5) .
Na8 Na1 3.40(3) 3_565
Na8 Na1 3.40(3) 2_665
Na9 O80 2.36(5) .
Na9 O147 2.38(8) .
Na9 O130 2.41(8) .
Na10 O121 2.39(6) .
Na10 O124 2.42(6) .
Na10 O146 2.42(6) 14_455
Na10 O36 2.44(4) .
Na10 Na11 3.39(5) 14_455
Na10 Na5 3.58(5) 14_455
Na11 O92 2.42(3) .
Na11 O101 2.49(4) .
Na11 O16 2.51(3) .
Na11 O98 2.56(6) .
Na11 O113 2.64(5) .
Na11 Na10 3.39(5) 15
O1 W1 1.928(15) 3_465
O3 W2 1.986(13) 2_675
O4 W1 2.386(13) 2_675
O4 W1 2.386(13) 3_465
O5 W2 2.360(12) 2_675
O5 W3 2.365(12) 2_675
O8 W2 1.881(14) 2_675
O11 W4 2.017(12) 3_465
O13 W5 2.334(11) 2_675
O17 W5 1.936(12) 2_675
O20 Fe1 2.260(11) 3_465
O20 Fe1 2.260(11) 2_675
O21 Fe5 1.928(14) 3_465
O21 Fe1 1.965(11) 3_465
O23 Fe5 2.150(15) 3_465
O23 Fe5 2.150(15) 2_675
O25 Fe5 1.911(14) 3_465
O27 Fe4 1.875(10) 2_675
O48 Na6 2.60(3) 3_465
O59 Na5 2.54(2) 14_455
O66 Na4 2.53(3) 11_455
O110 O134 1.47(7) .
O119 Na3 2.82(5) 10_575
O120 Na1 2.40(5) 3_565
O144 Na2 2.32(5) 12_665
O146 Na10 2.42(6) 15
